data_2001042
loop_
_publ_author_name
'Gatehouse, B. M.'
'Martin, R. L.'
'McLachlan, G.'
'Platts, S. N.'
'Spiccia, L.'

_publ_section_title
;
 Structure of
 <i>N</i>,<i>N</i>-bis(2-aminoethyl)diethylenetriamine(chloro)cobalt(III)
 chloride perchlorate hydrate
;
_journal_issue 2
_journal_name_full 'Acta Crystallographica Section C'
_journal_page_first 271
_journal_page_last 274
_journal_paper_doi 10.1107/S0108270191009423
_journal_volume 48
_journal_year 1992
_chemical_formula_moiety 'C8 H23 Cl1 Co1 N5,Cl1 O4,Cl1,H2 O1'
_chemical_formula_sum 'C8 H25 Cl3 Co N5 O5'
_chemical_formula_weight 436.6
_space_group_IT_number 14
_space_group_name_Hall '-P 2yn'
_space_group_name_H-M_alt 'P 1 21/n 1'
_symmetry_cell_setting monoclinic
_symmetry_space_group_name_Hall '-P 2yn'
_symmetry_space_group_name_H-M 'P 1 21/n 1'
_cell_angle_alpha 90
_cell_angle_beta 105.281(3)
_cell_angle_gamma 90
_cell_formula_units_Z 4
_cell_length_a 14.769(3)
_cell_length_b 13.5580(10)
_cell_length_c 9.056(2)
_cell_volume 1749.2(5)
_diffrn_radiation_type Mo
_diffrn_radiation_wavelength 0.7107
_exptl_absorpt_coefficient_mu 1.467
_exptl_crystal_density_diffrn 1.658
_exptl_crystal_density_meas 1.660(10)
_exptl_crystal_F_000 904
_cod_data_source_file al0478.cif
_cod_data_source_block al0478a
_cod_original_cell_volume 1749.0(10)
_cod_original_formula_sum 'C8 H25 Cl3 Co1 N5 O5'
_cod_database_code 2001042

loop_
_space_group_symop_id
_space_group_symop_operation_xyz
1 x,y,z
2 -x+1/2,y+1/2,-z+1/2
3 -x,-y,-z
4 x+1/2,-y+1/2,z+1/2

loop_
_atom_site_label
_atom_site_fract_x
_atom_site_fract_y
_atom_site_fract_z
_atom_site_U_iso_or_equiv
Co .09366(3) .20843(3) .13480(5) .02220(10)
Cl(1) -.04241(6) .15024(7) -.01987(12) .0397(3)
Cl(2) .35600(6) .06109(7) .33774(12) .0403(3)
Cl(3) .25022(9) .00258(9) .79406(14) .0540(4)
O(1) .2530(4) .0946(4) .7194(5) .107(2)
O(2) .1941(4) .0077(3) .8982(6) .098(2)
O(3) .2255(5) -.0757(5) .6990(9) .176(4)
O(4) .3461(4) -.0103(4) .8883(6) .114(2)
O(5) .0307(3) .3560(3) .7289(4) .067(2)
N(1) .0381(2) .3422(2) .1044(3) .0300(10)
N(2) .1301(2) .0696(2) .1802(3) .0280(10)
N(3) .0554(2) .2091(2) .3260(3) .0300(10)
N(4) .2150(2) .2536(2) .2538(3) .0290(10)
N(5) .1465(2) .2173(2) -.0421(3) .0330(10)
C(1) -.0100(3) .3679(3) .2250(5) .0390(10)
C(2) -.0294(3) .2730(3) .3012(5) .0390(10)
C(3) .1108(3) .0394(3) .3269(5) .0400(10)
C(4) .0337(3) .1040(3) .3575(5) .0400(10)
C(5) .1357(3) .2483(3) .4523(4) .0380(10)
C(6) .2039(3) .3073(3) .3878(4) .0400(10)
C(7) .2638(3) .3033(3) .1507(5) .0370(10)
C(8) .2490(3) .2410(3) .0094(5) .041(2)
H(1) -.0078 .3445 .0056 ?
H(2) .0876 .3895 .1061 ?
H(3) .1966 .0623 .1890 ?
H(4) .0946 .0281 .0979 ?
H(5) .2572 .2000 .2972 ?
H(6) .1140 .2686 -.1104 ?
H(7) .1377 .1545 -.0954 ?
H(8) .0309 .4096 .3011 ?
H(9) -.0682 .4025 .1798 ?
H(10) -.0826 .2397 .2340 ?
H(11) -.0429 .2871 .3982 ?
H(12) .0905 -.0289 .3197 ?
H(13) .1673 .0465 .4099 ?
H(14) -.0267 .0847 .2914 ?
H(15) .0325 .0975 .4636 ?
H(16) .1104 .2901 .5189 ?
H(17) .1684 .1929 .5103 ?
H(18) .2637 .3131 .4638 ?
H(19) .1788 .3726 .3580 ?
H(20) .2371 .3683 .1243 ?
H(21) .3303 .3094 .2005 ?
H(22) .2855 .1809 .0322 ?
H(23) .2673 .2770 -.0707 ?
H(24) -.0346 .3687 .7417 ?
H(25) .0438 .3979 .6608 ?

loop_
_geom_bond_atom_site_label_1
_geom_bond_atom_site_label_2
_geom_bond_distance
Co N(1) 1.979(3)
Co N(2) 1.971(3)
Co N(3) 1.958(3)
Co N(4) 1.932(3)
Co N(5) 1.962(3)
Co Cl(1) 2.2670(9)
N(1) C(1) 1.492(6)
C(1) C(2) 1.522(6)
C(2) N(3) 1.491(5)
N(3) C(5) 1.510(4)
C(5) C(6) 1.519(6)
C(6) N(4) 1.461(5)
N(3) C(4) 1.505(5)
C(4) C(3) 1.518(6)
C(3) N(2) 1.487(6)
N(4) C(7) 1.484(5)
C(7) C(8) 1.500(6)
C(8) N(5) 1.496(5)
Cl(3) O(1) 1.425(5)
Cl(3) O(2) 1.412(6)
Cl(3) O(3) 1.355(7)
Cl(3) O(4) 1.458(5)
